data_1523448
loop_
_publ_author_name
'Debray, D.'
'Sougi, M.'

_publ_section_title
;
 Magnetic structure of Ho Zn2
;
_journal_name_full 'Journal of Chemical Physics'
_journal_page_first 2156
_journal_page_last 2159
_journal_volume 57
_journal_year 1972
_chemical_formula_sum 'Ho Zn2'
_space_group_IT_number 74
_symmetry_space_group_name_Hall '-I 2b 2'
_symmetry_space_group_name_H-M 'I m m a'
_cell_angle_alpha 90
_cell_angle_beta 90
_cell_angle_gamma 90
_cell_formula_units_Z 4
_cell_length_a 4.47
_cell_length_b 7.048
_cell_length_c 7.611
_cell_volume 239.781
_citation_journal_id_ASTM JCPSA6
_cod_data_source_file Debray_JCPSA6_1972_742.cif
_cod_data_source_block Ho1Zn2
_cod_original_cell_volume 239.7812
_cod_original_formula_sum 'Ho1 Zn2'
_cod_database_code 1523448

loop_
_symmetry_equiv_pos_as_xyz
x,y,z
-x,-y+1/2,z
x,-y,-z
-x,y+1/2,-z
-x,-y,-z
x,y-1/2,-z
-x,y,z
x,-y-1/2,z
x+1/2,y+1/2,z+1/2
-x+1/2,-y+1,z+1/2
x+1/2,-y+1/2,-z+1/2
-x+1/2,y+1,-z+1/2
-x+1/2,-y+1/2,-z+1/2
x+1/2,y,-z+1/2
-x+1/2,y+1/2,z+1/2
x+1/2,-y,z+1/2

loop_
_atom_site_label
_atom_site_type_symbol
_atom_site_fract_x
_atom_site_fract_y
_atom_site_fract_z
_atom_site_occupancy
_atom_site_U_iso_or_equiv
Zn1 Zn 0 0.035 0.162 1 0.0
Ho1 Ho 0 0.25 0.532 1 0.0
